data_1538030
loop_
_publ_author_name
'Galloni, E.E.'
'Roffo, A.E.jr.'

_publ_section_title
;
 The crystalline structure of Pt3 O4
;
_journal_name_full 'Journal of Chemical Physics'
_journal_page_first 875
_journal_page_last 877
_journal_volume 9
_journal_year 1941
_chemical_formula_sum 'O4 Pt3'
_chemical_name_systematic 'Pt3 O4'
_space_group_IT_number 204
_symmetry_space_group_name_Hall '-I 2 2 3'
_symmetry_space_group_name_H-M 'I m -3'
_cell_angle_alpha 90
_cell_angle_beta 90
_cell_angle_gamma 90
_cell_formula_units_Z 2
_cell_length_a 6.238
_cell_length_b 6.238
_cell_length_c 6.238
_cell_volume 242.737
_citation_journal_id_ASTM JCPSA6
_cod_data_source_file Galloni_JCPSA6_1941_1167.cif
_cod_data_source_block O4Pt3
_cod_original_cell_volume 242.7371
_cod_database_code 1538030

loop_
_symmetry_equiv_pos_as_xyz
x,y,z
-x,-y,z
x,-y,-z
-x,y,-z
z,x,y
-z,-x,y
z,-x,-y
-z,x,-y
y,z,x
y,-z,-x
-y,z,-x
-y,-z,x
-x,-y,-z
x,y,-z
-x,y,z
x,-y,z
-z,-x,-y
z,x,-y
-z,x,y
z,-x,y
-y,-z,-x
-y,z,x
y,-z,x
y,z,-x
x+1/2,y+1/2,z+1/2
-x+1/2,-y+1/2,z+1/2
x+1/2,-y+1/2,-z+1/2
-x+1/2,y+1/2,-z+1/2
z+1/2,x+1/2,y+1/2
-z+1/2,-x+1/2,y+1/2
z+1/2,-x+1/2,-y+1/2
-z+1/2,x+1/2,-y+1/2
y+1/2,z+1/2,x+1/2
y+1/2,-z+1/2,-x+1/2
-y+1/2,z+1/2,-x+1/2
-y+1/2,-z+1/2,x+1/2
-x+1/2,-y+1/2,-z+1/2
x+1/2,y+1/2,-z+1/2
-x+1/2,y+1/2,z+1/2
x+1/2,-y+1/2,z+1/2
-z+1/2,-x+1/2,-y+1/2
z+1/2,x+1/2,-y+1/2
-z+1/2,x+1/2,y+1/2
z+1/2,-x+1/2,y+1/2
-y+1/2,-z+1/2,-x+1/2
-y+1/2,z+1/2,x+1/2
y+1/2,-z+1/2,x+1/2
y+1/2,z+1/2,-x+1/2

loop_
_atom_site_label
_atom_site_type_symbol
_atom_site_fract_x
_atom_site_fract_y
_atom_site_fract_z
_atom_site_occupancy
_atom_site_U_iso_or_equiv
O1 O 0.25 0.25 0.25 1 0.0
Pt1 Pt 0 0.5 0.5 1 0.0
